data_4035394
loop_
_publ_author_name
'Lv, Weiwei'
'Yu, Jia'
'Ge, Bailu'
'Wen, Si'
'Cheng, Guolin'

_publ_section_title
;
 Palladium-Catalyzed Catellani-Type Bis-silylation and Bis-germanylation
 of Aryl Iodides and Norbornenes.
;
_journal_issue 20
_journal_name_full 'The Journal of organic chemistry'
_journal_page_first 12683
_journal_page_last 12693
_journal_paper_doi 10.1021/acs.joc.8b02018
_journal_volume 83
_journal_year 2018
_chemical_formula_moiety 'C23 H32 O Si2'
_chemical_formula_sum 'C23 H32 O Si2'
_chemical_formula_weight 380.67
_space_group_IT_number 14
_space_group_name_Hall '-P 2ybc'
_space_group_name_H-M_alt 'P 1 21/c 1'
_symmetry_cell_setting monoclinic
_symmetry_space_group_name_H-M 'P 1 21/c 1'
_atom_sites_solution_hydrogens geom
_atom_sites_solution_primary direct
_atom_sites_solution_secondary difmap
_audit_creation_method SHELXL-97
_cell_angle_alpha 90.00
_cell_angle_beta 102.55(2)
_cell_angle_gamma 90.00
_cell_formula_units_Z 4
_cell_length_a 13.589(4)
_cell_length_b 9.963(2)
_cell_length_c 17.419(3)
_cell_measurement_reflns_used 2676
_cell_measurement_temperature 293(2)
_cell_measurement_theta_max 27.6960
_cell_measurement_theta_min 4.0330
_cell_volume 2302.0(9)
_computing_structure_refinement 'SHELXL-97 (Sheldrick, 1997)'
_computing_structure_solution 'SHELXS-97 (Sheldrick, 1990)'
_diffrn_ambient_temperature 293(2)
_diffrn_measured_fraction_theta_full 0.991
_diffrn_measured_fraction_theta_max 0.991
_diffrn_measurement_device_type 'Xcalibur, Eos, Gemini'
_diffrn_radiation_monochromator graphite
_diffrn_radiation_source 'fine-focus sealed tube'
_diffrn_radiation_type MoK\a
_diffrn_radiation_wavelength 0.71073
_diffrn_reflns_av_R_equivalents 0.0689
_diffrn_reflns_av_sigmaI/netI 0.0924
_diffrn_reflns_limit_h_max 16
_diffrn_reflns_limit_h_min -14
_diffrn_reflns_limit_k_max 12
_diffrn_reflns_limit_k_min -12
_diffrn_reflns_limit_l_max 21
_diffrn_reflns_limit_l_min -19
_diffrn_reflns_number 13753
_diffrn_reflns_theta_full 26.37
_diffrn_reflns_theta_max 26.37
_diffrn_reflns_theta_min 3.67
_exptl_absorpt_coefficient_mu 0.163
_exptl_crystal_colour colourless
_exptl_crystal_density_diffrn 1.098
_exptl_crystal_density_method 'not measured'
_exptl_crystal_description block
_exptl_crystal_F_000 824
_refine_diff_density_max 0.320
_refine_diff_density_min -0.258
_refine_diff_density_rms 0.050
_refine_ls_extinction_method none
_refine_ls_goodness_of_fit_ref 1.023
_refine_ls_hydrogen_treatment mixed
_refine_ls_matrix_type full
_refine_ls_number_parameters 242
_refine_ls_number_reflns 4656
_refine_ls_number_restraints 0
_refine_ls_restrained_S_all 1.023
_refine_ls_R_factor_all 0.1257
_refine_ls_R_factor_gt 0.0655
_refine_ls_shift/su_max 0.000
_refine_ls_shift/su_mean 0.000
_refine_ls_structure_factor_coef Fsqd
_refine_ls_weighting_details 'calc w=1/[\s^2^(Fo^2^)+(0.0729P)^2^+0.0000P] where P=(Fo^2^+2Fc^2^)/3'
_refine_ls_weighting_scheme calc
_refine_ls_wR_factor_gt 0.1489
_refine_ls_wR_factor_ref 0.1860
_reflns_number_gt 2550
_reflns_number_total 4656
_reflns_threshold_expression >2sigma(I)
_cod_data_source_file jo8b02018_si_002.cif
_cod_data_source_block exp_5274
_cod_original_cell_volume 2301.9(9)
_cod_original_sg_symbol_H-M 'P 21/c'
_cod_database_code 4035394

loop_
_symmetry_equiv_pos_as_xyz
'x, y, z'
'-x, y+1/2, -z+1/2'
'-x, -y, -z'
'x, -y-1/2, z-1/2'

loop_
_atom_site_label
_atom_site_type_symbol
_atom_site_fract_x
_atom_site_fract_y
_atom_site_fract_z
_atom_site_U_iso_or_equiv
_atom_site_adp_type
_atom_site_occupancy
_atom_site_symmetry_multiplicity
_atom_site_calc_flag
_atom_site_refinement_flags
Si2 Si 0.17939(8) 0.22485(10) 0.51933(5) 0.0549(3) Uani 1 1 d .
Si1 Si 0.29930(7) 0.65211(9) 0.39762(5) 0.0517(3) Uani 1 1 d .
O1 O 0.30903(17) 0.4138(2) 0.25540(11) 0.0521(6) Uani 1 1 d .
C1 C 0.1599(2) 0.3733(3) 0.37197(16) 0.0403(7) Uani 1 1 d .
C13 C 0.4596(3) 0.3390(3) 0.32568(16) 0.0477(8) Uani 1 1 d .
C12 C 0.3944(3) 0.2308(3) 0.31463(16) 0.0475(8) Uani 1 1 d .
C10 C 0.2714(2) 0.3491(3) 0.37522(15) 0.0402(7) Uani 1 1 d .
H10 H 0.2967 0.2842 0.4171 0.048 Uiso 1 1 calc R
C2 C 0.1152(3) 0.3248(3) 0.43209(17) 0.0475(8) Uani 1 1 d .
C9 C 0.3431(2) 0.4744(3) 0.38728(16) 0.0430(7) Uani 1 1 d .
H9 H 0.3961 0.4560 0.4340 0.052 Uiso 1 1 calc R
C8 C 0.3929(3) 0.4599(3) 0.31435(16) 0.0480(8) Uani 1 1 d .
H8 H 0.4248 0.5419 0.3004 0.058 Uiso 1 1 calc R
C6 C 0.1041(3) 0.4411(3) 0.30825(17) 0.0493(8) Uani 1 1 d .
H6 H 0.1359 0.4698 0.2690 0.059 Uiso 1 1 calc R
C11 C 0.2911(3) 0.2926(3) 0.29626(16) 0.0472(8) Uani 1 1 d .
H11 H 0.2377 0.2346 0.2670 0.057 Uiso 1 1 calc R
C17 C 0.4287(3) 0.1012(4) 0.32530(18) 0.0587(9) Uani 1 1 d .
H17 H 0.3841 0.0292 0.3189 0.070 Uiso 1 1 calc R
C5 C 0.0029(3) 0.4680(3) 0.30064(19) 0.0577(9) Uani 1 1 d .
C3 C 0.0124(3) 0.3532(4) 0.4228(2) 0.0598(10) Uani 1 1 d .
H3 H -0.0206 0.3235 0.4611 0.072 Uiso 1 1 calc R
C4 C -0.0417(3) 0.4230(4) 0.3596(2) 0.0659(10) Uani 1 1 d .
H4 H -0.1097 0.4402 0.3566 0.079 Uiso 1 1 calc R
C18 C 0.4180(3) 0.7467(4) 0.4356(2) 0.0690(11) Uani 1 1 d .
H18A H 0.4535 0.7067 0.4839 0.104 Uiso 1 1 calc R
H18B H 0.4021 0.8383 0.4451 0.104 Uiso 1 1 calc R
H18C H 0.4595 0.7439 0.3976 0.104 Uiso 1 1 calc R
C14 C 0.5623(3) 0.3203(4) 0.34594(18) 0.0614(10) Uani 1 1 d .
H14 H 0.6068 0.3924 0.3535 0.074 Uiso 1 1 calc R
C16 C 0.5319(3) 0.0811(4) 0.34593(19) 0.0710(11) Uani 1 1 d .
H16 H 0.5574 -0.0056 0.3539 0.085 Uiso 1 1 calc R
C15 C 0.5965(3) 0.1880(5) 0.3547(2) 0.0710(11) Uani 1 1 d .
H15 H 0.6656 0.1720 0.3668 0.085 Uiso 1 1 calc R
C21 C 0.2832(3) 0.3183(4) 0.58218(19) 0.0699(11) Uani 1 1 d .
H21A H 0.3294 0.3482 0.5512 0.105 Uiso 1 1 calc R
H21B H 0.3179 0.2609 0.6236 0.105 Uiso 1 1 calc R
H21C H 0.2565 0.3945 0.6046 0.105 Uiso 1 1 calc R
C20 C 0.2151(3) 0.6647(3) 0.4682(2) 0.0654(10) Uani 1 1 d .
H20A H 0.1515 0.6233 0.4459 0.098 Uiso 1 1 calc R
H20B H 0.2045 0.7575 0.4789 0.098 Uiso 1 1 calc R
H20C H 0.2457 0.6199 0.5163 0.098 Uiso 1 1 calc R
C7 C -0.0547(3) 0.5444(4) 0.2308(2) 0.0847(13) Uani 1 1 d .
H7A H -0.0353 0.6372 0.2357 0.127 Uiso 1 1 calc R
H7B H -0.1256 0.5367 0.2287 0.127 Uiso 1 1 calc R
H7C H -0.0398 0.5081 0.1836 0.127 Uiso 1 1 calc R
C19 C 0.2379(3) 0.7311(4) 0.3027(2) 0.0810(12) Uani 1 1 d .
H19A H 0.2694 0.6994 0.2619 0.121 Uiso 1 1 calc R
H19B H 0.2449 0.8269 0.3071 0.121 Uiso 1 1 calc R
H19C H 0.1676 0.7080 0.2902 0.121 Uiso 1 1 calc R
C22 C 0.2286(4) 0.0645(4) 0.4882(2) 0.0905(14) Uani 1 1 d .
H22A H 0.1767 0.0210 0.4501 0.136 Uiso 1 1 calc R
H22B H 0.2490 0.0071 0.5331 0.136 Uiso 1 1 calc R
H22C H 0.2854 0.0825 0.4653 0.136 Uiso 1 1 calc R
C23 C 0.0865(3) 0.1821(5) 0.5799(2) 0.0938(15) Uani 1 1 d .
H23A H 0.0640 0.2629 0.6007 0.141 Uiso 1 1 calc R
H23B H 0.1177 0.1245 0.6224 0.141 Uiso 1 1 calc R
H23C H 0.0299 0.1368 0.5478 0.141 Uiso 1 1 calc R

loop_
_atom_site_aniso_label
_atom_site_aniso_U_11
_atom_site_aniso_U_22
_atom_site_aniso_U_33
_atom_site_aniso_U_23
_atom_site_aniso_U_13
_atom_site_aniso_U_12
Si2 0.0628(7) 0.0572(6) 0.0476(5) 0.0083(4) 0.0187(5) -0.0044(5)
Si1 0.0545(6) 0.0434(6) 0.0609(6) -0.0005(4) 0.0204(5) 0.0031(4)
O1 0.0588(15) 0.0623(15) 0.0376(11) 0.0046(10) 0.0156(11) 0.0029(12)
C1 0.0408(18) 0.0402(17) 0.0423(15) -0.0016(13) 0.0143(15) 0.0016(13)
C13 0.052(2) 0.057(2) 0.0388(16) -0.0007(14) 0.0194(16) 0.0056(17)
C12 0.057(2) 0.047(2) 0.0428(16) -0.0075(14) 0.0210(16) 0.0020(16)
C10 0.0454(19) 0.0412(17) 0.0368(14) 0.0002(13) 0.0149(14) 0.0008(14)
C2 0.048(2) 0.047(2) 0.0517(18) -0.0060(14) 0.0213(16) -0.0009(15)
C9 0.0433(19) 0.0462(18) 0.0416(15) 0.0001(13) 0.0139(14) 0.0032(15)
C8 0.055(2) 0.047(2) 0.0461(17) 0.0040(14) 0.0210(17) -0.0020(16)
C6 0.052(2) 0.049(2) 0.0471(17) 0.0035(14) 0.0118(17) 0.0040(16)
C11 0.055(2) 0.0476(19) 0.0431(16) -0.0073(14) 0.0190(16) -0.0028(16)
C17 0.071(3) 0.054(2) 0.0570(19) -0.0039(16) 0.028(2) 0.007(2)
C5 0.051(2) 0.057(2) 0.060(2) 0.0024(16) 0.0014(18) 0.0067(18)
C3 0.053(2) 0.070(2) 0.062(2) 0.0018(18) 0.0249(19) -0.0003(19)
C4 0.045(2) 0.079(3) 0.075(2) 0.003(2) 0.015(2) 0.011(2)
C18 0.074(3) 0.053(2) 0.086(3) -0.0034(19) 0.029(2) -0.007(2)
C14 0.063(3) 0.071(3) 0.057(2) -0.0051(17) 0.027(2) 0.005(2)
C16 0.090(3) 0.064(3) 0.064(2) 0.0033(19) 0.028(2) 0.026(2)
C15 0.061(3) 0.097(3) 0.059(2) -0.001(2) 0.023(2) 0.026(2)
C21 0.081(3) 0.077(3) 0.0504(19) 0.0101(17) 0.012(2) -0.007(2)
C20 0.069(3) 0.052(2) 0.084(2) -0.0165(18) 0.035(2) 0.0023(19)
C7 0.077(3) 0.084(3) 0.083(3) 0.012(2) -0.004(2) 0.016(2)
C19 0.087(3) 0.063(3) 0.093(3) 0.013(2) 0.021(3) 0.014(2)
C22 0.130(4) 0.052(3) 0.084(3) 0.016(2) 0.013(3) 0.011(3)
C23 0.087(3) 0.131(4) 0.070(2) 0.027(2) 0.032(2) -0.025(3)

loop_
_atom_type_symbol
_atom_type_description
_atom_type_scat_dispersion_real
_atom_type_scat_dispersion_imag
_atom_type_scat_source
C C 0.0033 0.0016 'International Tables Vol C Tables 4.2.6.8 and 6.1.1.4'
H H 0.0000 0.0000 'International Tables Vol C Tables 4.2.6.8 and 6.1.1.4'
O O 0.0106 0.0060 'International Tables Vol C Tables 4.2.6.8 and 6.1.1.4'
S S 0.1246 0.1234 'International Tables Vol C Tables 4.2.6.8 and 6.1.1.4'
Si Si 0.0817 0.0704 'International Tables Vol C Tables 4.2.6.8 and 6.1.1.4'

loop_
_geom_angle_atom_site_label_1
_geom_angle_atom_site_label_2
_geom_angle_atom_site_label_3
_geom_angle
C21 Si2 C22 109.3(2)
C21 Si2 C23 107.77(19)
C22 Si2 C23 107.5(2)
C21 Si2 C2 112.12(16)
C22 Si2 C2 110.82(15)
C23 Si2 C2 109.19(18)
C19 Si1 C20 109.76(19)
C19 Si1 C18 106.80(19)
C20 Si1 C18 109.95(17)
C19 Si1 C9 113.73(16)
C20 Si1 C9 112.26(14)
C18 Si1 C9 104.01(16)
C8 O1 C11 96.2(2)
C6 C1 C2 121.2(3)
C6 C1 C10 118.4(2)
C2 C1 C10 120.4(3)
C14 C13 C12 120.9(3)
C14 C13 C8 134.1(3)
C12 C13 C8 104.9(3)
C17 C12 C13 121.7(3)
C17 C12 C11 133.6(3)
C13 C12 C11 104.6(3)
C1 C10 C11 112.6(2)
C1 C10 C9 117.6(2)
C11 C10 C9 100.6(2)
C1 C10 H10 108.5
C11 C10 H10 108.5
C9 C10 H10 108.5
C3 C2 C1 115.2(3)
C3 C2 Si2 118.7(2)
C1 C2 Si2 126.0(2)
C10 C9 C8 100.6(2)
C10 C9 Si1 124.0(2)
C8 C9 Si1 111.28(19)
C10 C9 H9 106.6
C8 C9 H9 106.6
Si1 C9 H9 106.6
O1 C8 C13 101.6(2)
O1 C8 C9 101.2(2)
C13 C8 C9 108.8(2)
O1 C8 H8 114.6
C13 C8 H8 114.6
C9 C8 H8 114.6
C1 C6 C5 122.4(3)
C1 C6 H6 118.8
C5 C6 H6 118.8
O1 C11 C12 101.4(2)
O1 C11 C10 102.2(2)
C12 C11 C10 106.9(2)
O1 C11 H11 114.9
C12 C11 H11 114.9
C10 C11 H11 114.9
C12 C17 C16 117.8(4)
C12 C17 H17 121.1
C16 C17 H17 121.1
C4 C5 C6 117.2(3)
C4 C5 C7 122.2(3)
C6 C5 C7 120.6(3)
C4 C3 C2 122.9(3)
C4 C3 H3 118.6
C2 C3 H3 118.6
C3 C4 C5 121.1(3)
C3 C4 H4 119.4
C5 C4 H4 119.4
Si1 C18 H18A 109.5
Si1 C18 H18B 109.5
H18A C18 H18B 109.5
Si1 C18 H18C 109.5
H18A C18 H18C 109.5
H18B C18 H18C 109.5
C13 C14 C15 116.9(4)
C13 C14 H14 121.6
C15 C14 H14 121.6
C15 C16 C17 120.4(4)
C15 C16 H16 119.8
C17 C16 H16 119.8
C16 C15 C14 122.2(4)
C16 C15 H15 118.9
C14 C15 H15 118.9
Si2 C21 H21A 109.5
Si2 C21 H21B 109.5
H21A C21 H21B 109.5
Si2 C21 H21C 109.5
H21A C21 H21C 109.5
H21B C21 H21C 109.5
Si1 C20 H20A 109.5
Si1 C20 H20B 109.5
H20A C20 H20B 109.5
Si1 C20 H20C 109.5
H20A C20 H20C 109.5
H20B C20 H20C 109.5
C5 C7 H7A 109.5
C5 C7 H7B 109.5
H7A C7 H7B 109.5
C5 C7 H7C 109.5
H7A C7 H7C 109.5
H7B C7 H7C 109.5
Si1 C19 H19A 109.5
Si1 C19 H19B 109.5
H19A C19 H19B 109.5
Si1 C19 H19C 109.5
H19A C19 H19C 109.5
H19B C19 H19C 109.5
Si2 C22 H22A 109.5
Si2 C22 H22B 109.5
H22A C22 H22B 109.5
Si2 C22 H22C 109.5
H22A C22 H22C 109.5
H22B C22 H22C 109.5
Si2 C23 H23A 109.5
Si2 C23 H23B 109.5
H23A C23 H23B 109.5
Si2 C23 H23C 109.5
H23A C23 H23C 109.5
H23B C23 H23C 109.5

loop_
_geom_bond_atom_site_label_1
_geom_bond_atom_site_label_2
_geom_bond_distance
Si2 C21 1.840(4)
Si2 C22 1.858(4)
Si2 C23 1.862(4)
Si2 C2 1.867(3)
Si1 C19 1.857(4)
Si1 C20 1.857(3)
Si1 C18 1.861(4)
Si1 C9 1.889(3)
O1 C8 1.434(4)
O1 C11 1.449(4)
C1 C6 1.378(4)
C1 C2 1.405(4)
C1 C10 1.523(4)
C13 C14 1.376(5)
C13 C12 1.382(4)
C13 C8 1.495(4)
C12 C17 1.372(4)
C12 C11 1.501(4)
C10 C11 1.562(3)
C10 C9 1.569(4)
C10 H10 0.9800
C2 C3 1.399(5)
C9 C8 1.570(4)
C9 H9 0.9800
C8 H8 0.9800
C6 C5 1.380(4)
C6 H6 0.9300
C11 H11 0.9800
C17 C16 1.384(5)
C17 H17 0.9300
C5 C4 1.376(5)
C5 C7 1.502(5)
C3 C4 1.372(5)
C3 H3 0.9300
C4 H4 0.9300
C18 H18A 0.9600
C18 H18B 0.9600
C18 H18C 0.9600
C14 C15 1.394(5)
C14 H14 0.9300
C16 C15 1.368(5)
C16 H16 0.9300
C15 H15 0.9300
C21 H21A 0.9600
C21 H21B 0.9600
C21 H21C 0.9600
C20 H20A 0.9600
C20 H20B 0.9600
C20 H20C 0.9600
C7 H7A 0.9600
C7 H7B 0.9600
C7 H7C 0.9600
C19 H19A 0.9600
C19 H19B 0.9600
C19 H19C 0.9600
C22 H22A 0.9600
C22 H22B 0.9600
C22 H22C 0.9600
C23 H23A 0.9600
C23 H23B 0.9600
C23 H23C 0.9600
